data_1575600
loop_
_publ_author_name
'Karnbrock, Simon B. H.'
'K&#xf6;ster, Jan F'
'Becker, Isabelle'
'Golz, Christopher'
'Meyer, Franc'
'Gimferrer, Mart&#xed;'
'Alcarazo, Manuel'

_publ_section_title
;
 Bis(amidophenolate)-supported pnictoranides: Lewis acid-induced
 electromerism in a bismuth complex.
;
_journal_issue 31
_journal_name_full 'Chemical science'
_journal_page_first 14178
_journal_page_last 14185
_journal_paper_doi 10.1039/d5sc03374h
_journal_volume 16
_journal_year 2025
_chemical_absolute_configuration ad
_chemical_formula_moiety 'C41 H49 Bi Fe N2 O4'
_chemical_formula_sum 'C41 H49 Bi Fe N2 O4'
_chemical_formula_weight 898.65
_space_group_crystal_system orthorhombic
_space_group_IT_number 19
_space_group_name_Hall 'P 2ac 2ab'
_space_group_name_H-M_alt 'P 21 21 21'
_atom_sites_solution_hydrogens geom
_atom_sites_solution_primary dual
_audit_creation_date 2024-01-29
_audit_creation_method
;FinalCif V132 by Daniel Kratzert, Freiburg 2024, 
https://dkratzert.de/finalcif.html
;
_audit_update_record
;
2025-04-30 deposited with the CCDC.	2025-06-30 downloaded from the CCDC.
;
_cell_angle_alpha 90
_cell_angle_beta 90
_cell_angle_gamma 90
_cell_formula_units_Z 4
_cell_length_a 12.6242(7)
_cell_length_b 16.1575(10)
_cell_length_c 18.7294(12)
_cell_measurement_reflns_used 4422
_cell_measurement_temperature 100.00
_cell_measurement_theta_max 22.931
_cell_measurement_theta_min 2.358
_cell_volume 3820.3(4)
_computing_cell_refinement 'SAINT V8.40B (?, 2016)'
_computing_data_collection 'Bruker BIS 8.5.1.2 Release/2023-09-07 and APEX5 2023.9-2'
_computing_data_reduction 'SAINT V8.40B (?, 2016)'
_computing_molecular_graphics 'Olex2 1.5 (Dolomanov et al., 2009)'
_computing_publication_material 'Olex2 1.5 (Dolomanov et al., 2009)'
_computing_structure_refinement 'XL  (Sheldrick, 2008)'
_computing_structure_solution 'XT  (Sheldrick, 2015)'
_diffrn_ambient_environment N~2~
_diffrn_ambient_temperature 100.00
_diffrn_detector CPAD
_diffrn_detector_area_resol_mean 7.41
_diffrn_detector_type 'Bruker PHOTON III'
_diffrn_measured_fraction_theta_full 0.999
_diffrn_measured_fraction_theta_max 0.999
_diffrn_measurement_device 'four-circle diffractometer'
_diffrn_measurement_device_type 'Bruker D8 VENTURE dual wavelength Mo/Ag'
_diffrn_measurement_method '\w and \f scans'
_diffrn_measurement_specimen_support 'MiTeGen micromount'
_diffrn_radiation_monochromator 'mirror optics'
_diffrn_radiation_probe x-ray
_diffrn_radiation_type AgK\a
_diffrn_radiation_wavelength 0.56086
_diffrn_reflns_av_R_equivalents 0.0605
_diffrn_reflns_av_unetI/netI 0.0343
_diffrn_reflns_Laue_measured_fraction_full 0.999
_diffrn_reflns_Laue_measured_fraction_max 0.999
_diffrn_reflns_limit_h_max 18
_diffrn_reflns_limit_h_min -18
_diffrn_reflns_limit_k_max 23
_diffrn_reflns_limit_k_min -23
_diffrn_reflns_limit_l_max 26
_diffrn_reflns_limit_l_min -26
_diffrn_reflns_number 16183
_diffrn_reflns_point_group_measured_fraction_full 0.999
_diffrn_reflns_point_group_measured_fraction_max 0.999
_diffrn_reflns_theta_full 19.665
_diffrn_reflns_theta_max 23.644
_diffrn_reflns_theta_min 1.829
_diffrn_source 'microfocus sealed X-ray tube'
_diffrn_source_current 0.9
_diffrn_source_power 0.045
_diffrn_source_type 'Incoatec I\ms'
_diffrn_source_voltage 50.0
_diffrn_standards_number 0
_exptl_absorpt_coefficient_mu 2.723
_exptl_absorpt_correction_T_max 0.050160
_exptl_absorpt_correction_T_min 0.023650
_exptl_absorpt_correction_type multi-scan
_exptl_absorpt_process_details
;
 TWINABS-2012/1 (Bruker,2012) was used for absorption correction.
 
For component 1:
 wR2(int) was 0.0990 before and 0.0529 after correction.
 
For component 2:
 wR2(int) was 0.1372 before and 0.0555 after correction.
 The Ratio of minimum to maximum transmission is 0.47.

Final HKLF 4 output contains 209029 reflections, Rint = 0.0605
 (151661 with I > 3sig(I), Rint = 0.0564)
;
_exptl_crystal_colour black
_exptl_crystal_colour_primary black
_exptl_crystal_density_diffrn 1.562
_exptl_crystal_description block
_exptl_crystal_F_000 1800
_exptl_crystal_recrystallization_method
'Re-crystallisation from solvent: from a mixture of dichloromethane and acetonitrle.'
_exptl_crystal_size_max 0.667
_exptl_crystal_size_mid 0.41
_exptl_crystal_size_min 0.372
_refine_diff_density_max 1.769
_refine_diff_density_min -1.055
_refine_diff_density_rms 0.114
_refine_ls_abs_structure_details
;
 Flack x determined using 4739 quotients [(I+)-(I-)]/[(I+)+(I-)]
 (Parsons, Flack and Wagner, Acta Cryst. B69 (2013) 249-259).
;
_refine_ls_abs_structure_Flack -0.051(6)
_refine_ls_extinction_method none
_refine_ls_goodness_of_fit_ref 1.037
_refine_ls_hydrogen_treatment constr
_refine_ls_matrix_type full
_refine_ls_number_parameters 540
_refine_ls_number_reflns 16183
_refine_ls_number_restraints 621
_refine_ls_restrained_S_all 1.021
_refine_ls_R_factor_all 0.0411
_refine_ls_R_factor_gt 0.0353
_refine_ls_shift/su_max 0.001
_refine_ls_shift/su_mean 0.000
_refine_ls_structure_factor_coef Fsqd
_refine_ls_weighting_details 'w=1/[\s^2^(Fo^2^)+(0.0347P)^2^+12.5622P] where P=(Fo^2^+2Fc^2^)/3'
_refine_ls_weighting_scheme calc
_refine_ls_wR_factor_gt 0.0850
_refine_ls_wR_factor_ref 0.0890
_reflns_Friedel_coverage 0.819
_reflns_Friedel_fraction_full 1.000
_reflns_Friedel_fraction_max 0.998
_reflns_number_gt 15051
_reflns_number_total 16183
_reflns_threshold_expression 'I > 2\s(I)'
_cod_data_source_file d5sc03374h3.cif
_cod_data_source_block ag_2215_cg_0m_4
_cod_database_code 1575600
_olex2_refinement_description
;
1. Twinned data refinement
 Scales: 0.5755(9)
 0.4245(9)
2. Fixed Uiso
 At 1.2 times of:
  All C(H) groups
 At 1.5 times of:
  All C(H,H,H) groups
3. Restrained distances
 C41A-C40A \\sim C37A-C41A \\sim C37A-C38A \\sim C39A-C38A \\sim C39A-C40A
 with sigma of 0.02
 C2-C11 \\sim C2-C11A
 with sigma of 0.02
 C13-C11 \\sim C13A-C11A
 with sigma of 0.02
 C11-C12 \\sim C11A-C12A
 with sigma of 0.02
 C11-C14 \\sim C11A-C14A
 with sigma of 0.02
 C2-C13 \\sim C2-C13A
 with sigma of 0.04
 C2-C12 \\sim C2-C12A
 with sigma of 0.04
 C2-C14 \\sim C2-C14A
 with sigma of 0.04
 C13-C12 \\sim C13A-C12A
 with sigma of 0.04
 C13-C14 \\sim C13A-C14A
 with sigma of 0.04
 C12-C14 \\sim C12A-C14A
 with sigma of 0.04
4. Uiso/Uaniso restraints and constraints
C18 \\sim C17 \\sim C19: within 2A with sigma of 0.002 and sigma for terminal
atoms of 0.005 within 2A
5. Rigid body (RIGU) restrains
 C5, Bi1, Fe1, O1, N1, N2, O2, C35, C37A, C38A, C39A, C40A, C41A, C36B, C37B,
 C38B, C39B, C40B, C41B, C36A, C1, C6, C15, C20, C21, C26, O3, O1B, O4A, C2,
 C16, C19, C22, C25, C3, C11, C11A, C4, C17, C18, C23, C27, C24, C13, C12, C14,
 C13A, C12A, C14A, C7, C31, C28, C30, C29, C10, C9, C8, C32, C34, C33
 with sigma for 1-2 distances of 0.004 and sigma for 1-3 distances of 0.004
 C41B, C40B, C37B, C38B, C39B
 with sigma for 1-2 distances of 0.004 and sigma for 1-3 distances of 0.004
 C41A, C40A, C39A, C38A, C37A
 with sigma for 1-2 distances of 0.004 and sigma for 1-3 distances of 0.004
 C14, C13, C12, C11, C2
 with sigma for 1-2 distances of 0.001 and sigma for 1-3 distances of 0.002
 C14A, C13A, C11A, C12A, C2
 with sigma for 1-2 distances of 0.001 and sigma for 1-3 distances of 0.002
6. Others
 Sof(C13A)=Sof(H13D)=Sof(H13E)=Sof(H13F)=Sof(C11A)=Sof(C12A)=Sof(H12D)=
 Sof(H12E)=Sof(H12F)=Sof(C14A)=Sof(H14D)=Sof(H14E)=Sof(H14F)=1-FVAR(1)
 Sof(C13)=Sof(H13A)=Sof(H13B)=Sof(H13C)=Sof(C11)=Sof(C12)=Sof(H12A)=Sof(H12B)=
 Sof(H12C)=Sof(C14)=Sof(H14A)=Sof(H14B)=Sof(H14C)=FVAR(1)
 Fixed Sof: C37A(0.5) H37A(0.5) C38A(0.5) H38A(0.5) C39A(0.5) H39A(0.5)
 C40A(0.5) H40A(0.5) C41A(0.5) H41A(0.5) O1B(0.5) C36B(0.5) C37B(0.5) H37B(0.5)
 C38B(0.5) H38B(0.5) C39B(0.5) H39B(0.5) C40B(0.5) H40B(0.5) C41B(0.5)
 H41B(0.5) O4A(0.5) C36A(0.5)
7.a Ternary CH refined with riding coordinates:
 C38A(H38A), C38B(H38B), C39B(H39B)
7.b Aromatic/amide H refined with riding coordinates:
 C3(H3), C5(H5), C24(H24), C22(H22), C18(H18), C16(H16), C17(H17), C19(H19),
 C37A(H37A), C39A(H39A), C40A(H40A), C41A(H41A), C37B(H37B), C40B(H40B),
 C41B(H41B)
7.c Fitted pentagon refined as free rotating group:
 C37A(C38A,C39A,C40A,C41A), C37B(C38B,C39B,C40B,C41B)
7.d Idealised Me refined as rotating group:
 C8(H8A,H8B,H8C), C28(H28A,H28B,H28C), C29(H29A,H29B,H29C), C13(H13A,H13B,
 H13C), C12(H12A,H12B,H12C), C10(H10A,H10B,H10C), C9(H9A,H9B,H9C), C30(H30A,
 H30B,H30C), C32(H32A,H32B,H32C), C34(H34A,H34B,H34C), C33(H33A,H33B,H33C),
 C14(H14A,H14B,H14C), C13A(H13D,H13E,H13F), C12A(H12D,H12E,H12F), C14A(H14D,
 H14E,H14F)
;
_olex2_submission_special_instructions 'No special instructions were received'
_shelx_shelxl_version_number 2018/3
_shelx_space_group_comment
;
The symmetry employed for this shelxl refinement is uniquely defined
by the following loop, which should always be used as a source of
symmetry information in preference to the above space-group names.
They are only intended as comments.
;
_shelx_estimated_absorpt_t_min 0.264
_shelx_estimated_absorpt_t_max 0.431
_diffrn_measurement_ambient_temperature_device_make 'Oxford Cryostream 800'

loop_
_space_group_symop_operation_xyz
'x, y, z'
'-x+1/2, -y, z+1/2'
'-x, y+1/2, -z+1/2'
'x+1/2, -y+1/2, -z'

loop_
_atom_site_label
_atom_site_type_symbol
_atom_site_fract_x
_atom_site_fract_y
_atom_site_fract_z
_atom_site_U_iso_or_equiv
_atom_site_adp_type
_atom_site_occupancy
_atom_site_site_symmetry_order
_atom_site_calc_flag
_atom_site_refinement_flags_posn
_atom_site_refinement_flags_adp
_atom_site_refinement_flags_occupancy
_atom_site_disorder_assembly
_atom_site_disorder_group
Bi1 Bi 0.25120(3) 0.50911(2) 0.43055(2) 0.02265(6) Uani 1 1 d . . . . .
Fe1 Fe 0.35154(11) 0.64964(8) 0.42190(10) 0.0385(3) Uani 1 1 d . . . . .
O3 O 0.1919(7) 0.7259(5) 0.5115(5) 0.0433(18) Uani 1 1 d . . . . .
C4 C 0.4896(8) 0.2680(6) 0.5685(6) 0.0321(18) Uani 1 1 d . . . . .
C3 C 0.5347(10) 0.2606(8) 0.4995(7) 0.044(3) Uani 1 1 d . . . . .
H3 H 0.584283 0.217188 0.492163 0.053 Uiso 1 1 calc R U . . .
C1 C 0.4404(9) 0.3790(7) 0.4544(6) 0.038(2) Uani 1 1 d . . . . .
O1 O 0.4122(7) 0.4296(6) 0.4047(5) 0.048(2) Uani 1 1 d . . . . .
C2 C 0.5126(10) 0.3106(8) 0.4426(6) 0.048(3) Uani 1 1 d D . . . .
C35 C 0.2525(12) 0.6937(5) 0.4773(5) 0.0351(16) Uani 1 1 d . . . . .
C20 C 0.1972(7) 0.5298(6) 0.5951(5) 0.0257(16) Uani 1 1 d . . . . .
N1 N 0.3310(6) 0.4560(5) 0.5333(4) 0.0265(14) Uani 1 1 d . . . . .
C5 C 0.4230(7) 0.3334(6) 0.5796(5) 0.0290(17) Uani 1 1 d . . . . .
H5 H 0.390616 0.339761 0.625002 0.035 Uiso 1 1 calc R U . . .
N2 N 0.1490(6) 0.5366(4) 0.5308(4) 0.0232(13) Uani 1 1 d . . . . .
C24 C -0.1666(7) 0.5732(7) 0.4832(5) 0.034(2) Uani 1 1 d . . . . .
H24 H -0.239151 0.582355 0.472270 0.041 Uiso 1 1 calc R U . . .
C26 C 0.0155(8) 0.5796(7) 0.4490(5) 0.0259(18) Uani 1 1 d . . . . .
C8 C 0.6336(10) 0.2109(7) 0.6431(7) 0.042(2) Uani 1 1 d . . . . .
H8A H 0.675561 0.206299 0.599245 0.063 Uiso 1 1 calc R U . . .
H8B H 0.654050 0.166725 0.676219 0.063 Uiso 1 1 calc R U . . .
H8C H 0.646552 0.264793 0.665367 0.063 Uiso 1 1 calc R U . . .
C6 C 0.4009(7) 0.3915(6) 0.5258(5) 0.0263(16) Uani 1 1 d . . . . .
O2 O 0.0932(5) 0.5907(4) 0.4038(4) 0.0267(13) Uani 1 1 d . . . . .
C28 C -0.2446(11) 0.6347(8) 0.3496(6) 0.049(3) Uani 1 1 d . . . . .
H28A H -0.275992 0.672073 0.384994 0.074 Uiso 1 1 calc R U . . .
H28B H -0.273827 0.578995 0.355820 0.074 Uiso 1 1 calc R U . . .
H28C H -0.261098 0.654765 0.301465 0.074 Uiso 1 1 calc R U . . .
C29 C -0.0809(10) 0.7200(7) 0.3582(6) 0.042(2) Uani 1 1 d . . . . .
H29A H -0.099306 0.745939 0.312573 0.064 Uiso 1 1 calc R U . . .
H29B H -0.003677 0.718870 0.363572 0.064 Uiso 1 1 calc R U . . .
H29C H -0.112160 0.751824 0.397426 0.064 Uiso 1 1 calc R U . . .
C13 C 0.458(3) 0.2652(19) 0.3169(12) 0.063(7) Uani 0.66(5) 1 d D . P A 1
H13A H 0.424171 0.213954 0.333289 0.094 Uiso 0.66(5) 1 calc R U P A 1
H13B H 0.484245 0.257500 0.268097 0.094 Uiso 0.66(5) 1 calc R U P A 1
H13C H 0.406091 0.310289 0.317614 0.094 Uiso 0.66(5) 1 calc R U P A 1
C11 C 0.549(2) 0.2863(18) 0.3657(9) 0.052(5) Uani 0.66(5) 1 d D . P A 1
C22 C -0.0375(7) 0.5300(6) 0.5691(6) 0.0322(17) Uani 1 1 d . . . . .
H22 H -0.019031 0.509123 0.614872 0.039 Uiso 1 1 calc R U . . .
C18 C 0.2182(9) 0.5616(7) 0.7205(6) 0.0420(17) Uani 1 1 d . U . . .
H18 H 0.191388 0.585651 0.763141 0.050 Uiso 1 1 calc R U . . .
C16 C 0.3563(8) 0.4857(6) 0.6604(5) 0.0334(19) Uani 1 1 d . . . . .
H16 H 0.423152 0.458829 0.661603 0.040 Uiso 1 1 calc R U . . .
C12 C 0.625(3) 0.211(2) 0.3675(15) 0.067(8) Uani 0.66(5) 1 d D . P A 1
H12A H 0.681007 0.220521 0.402372 0.100 Uiso 0.66(5) 1 calc R U P A 1
H12B H 0.655736 0.202653 0.320073 0.100 Uiso 0.66(5) 1 calc R U P A 1
H12C H 0.584447 0.161295 0.381056 0.100 Uiso 0.66(5) 1 calc R U P A 1
C23 C -0.1425(9) 0.5397(8) 0.5511(6) 0.041(2) Uani 1 1 d . . . . .
C25 C -0.0936(6) 0.5933(5) 0.4320(5) 0.0269(15) Uani 1 1 d . . . . .
C17 C 0.3174(10) 0.5221(7) 0.7212(6) 0.0439(19) Uani 1 1 d . U . . .
H17 H 0.357829 0.520582 0.763977 0.053 Uiso 1 1 calc R U . . .
C31 C -0.2308(9) 0.5126(13) 0.6012(9) 0.072(4) Uani 1 1 d . . . . .
C7 C 0.5159(9) 0.2027(6) 0.6250(6) 0.0337(19) Uani 1 1 d . . . . .
C27 C -0.1235(8) 0.6322(7) 0.3598(6) 0.036(2) Uani 1 1 d . . . . .
C10 C 0.4924(10) 0.1167(7) 0.5946(6) 0.042(2) Uani 1 1 d . . . . .
H10A H 0.532855 0.108628 0.550512 0.063 Uiso 1 1 calc R U . . .
H10B H 0.416547 0.111898 0.584380 0.063 Uiso 1 1 calc R U . . .
H10C H 0.512866 0.074439 0.629565 0.063 Uiso 1 1 calc R U . . .
C19 C 0.1606(10) 0.5657(7) 0.6597(6) 0.0418(19) Uani 1 1 d . U . . .
H19 H 0.094059 0.593180 0.660243 0.050 Uiso 1 1 calc R U . . .
C21 C 0.0434(7) 0.5513(5) 0.5195(4) 0.0228(15) Uani 1 1 d . . . . .
C9 C 0.4485(11) 0.2142(7) 0.6918(6) 0.041(2) Uani 1 1 d . . . . .
H9A H 0.463098 0.169244 0.725491 0.062 Uiso 1 1 calc R U . . .
H9B H 0.373317 0.213325 0.678665 0.062 Uiso 1 1 calc R U . . .
H9C H 0.465644 0.267381 0.714069 0.062 Uiso 1 1 calc R U . . .
C30 C -0.0779(8) 0.5806(7) 0.2971(6) 0.037(2) Uani 1 1 d . . . . .
H30A H -0.105439 0.523963 0.299567 0.056 Uiso 1 1 calc R U . . .
H30B H -0.000411 0.579419 0.300339 0.056 Uiso 1 1 calc R U . . .
H30C H -0.098954 0.605811 0.251649 0.056 Uiso 1 1 calc R U . . .
C32 C -0.1869(14) 0.4731(19) 0.6698(9) 0.110(9) Uani 1 1 d . . . . .
H32A H -0.147055 0.422977 0.657567 0.166 Uiso 1 1 calc R U . . .
H32B H -0.245693 0.458606 0.701565 0.166 Uiso 1 1 calc R U . . .
H32C H -0.139919 0.512463 0.693873 0.166 Uiso 1 1 calc R U . . .
C34 C -0.2985(17) 0.5897(16) 0.6219(12) 0.112(8) Uani 1 1 d . . . . .
H34A H -0.252085 0.632925 0.641078 0.167 Uiso 1 1 calc R U . . .
H34B H -0.350745 0.573945 0.658100 0.167 Uiso 1 1 calc R U . . .
H34C H -0.335103 0.610631 0.579436 0.167 Uiso 1 1 calc R U . . .
C33 C -0.3034(10) 0.4448(13) 0.5647(11) 0.081(5) Uani 1 1 d . . . . .
H33A H -0.339693 0.469181 0.523479 0.122 Uiso 1 1 calc R U . . .
H33B H -0.356064 0.425052 0.599174 0.122 Uiso 1 1 calc R U . . .
H33C H -0.259505 0.398327 0.548841 0.122 Uiso 1 1 calc R U . . .
C15 C 0.2973(7) 0.4877(6) 0.5952(5) 0.0276(16) Uani 1 1 d . . . . .
C14 C 0.612(2) 0.3617(18) 0.3370(16) 0.069(8) Uani 0.66(5) 1 d D . P A 1
H14A H 0.563256 0.408142 0.329360 0.104 Uiso 0.66(5) 1 calc R U P A 1
H14B H 0.645856 0.347044 0.291638 0.104 Uiso 0.66(5) 1 calc R U P A 1
H14C H 0.666269 0.377754 0.371698 0.104 Uiso 0.66(5) 1 calc R U P A 1
C37A C 0.4694(15) 0.7287(9) 0.4497(12) 0.054(6) Uani 0.5 1 d DG . P B 1
H37A H 0.459646 0.781412 0.471208 0.065 Uiso 0.5 1 calc R U P B 1
C38A C 0.4780(14) 0.6520(12) 0.4862(9) 0.048(5) Uani 0.5 1 d DG . P B 1
H38A H 0.477233 0.644170 0.539163 0.057 Uiso 0.5 1 calc R U P B 1
C39A C 0.4917(13) 0.5887(9) 0.4344(12) 0.044(5) Uani 0.5 1 d DG . P B 1
H39A H 0.499629 0.531290 0.443951 0.053 Uiso 0.5 1 calc R U P B 1
C40A C 0.4916(15) 0.6263(15) 0.3659(10) 0.057(6) Uani 0.5 1 d DG . P B 1
H40A H 0.499419 0.598471 0.321533 0.069 Uiso 0.5 1 calc R U P B 1
C41A C 0.4778(15) 0.7128(13) 0.3753(10) 0.057(8) Uani 0.5 1 d DG . P B 1
H41A H 0.474708 0.753055 0.338378 0.069 Uiso 0.5 1 calc R U P B 1
O1B O 0.4946(17) 0.5965(12) 0.5450(13) 0.069(7) Uani 0.5 1 d . . P B 2
C36B C 0.439(2) 0.6165(15) 0.4998(17) 0.052(6) Uani 0.5 1 d . . P B 2
C37B C 0.3872(14) 0.7593(8) 0.3747(11) 0.048(5) Uani 0.5 1 d G . P B 2
H37B H 0.379277 0.813670 0.393180 0.058 Uiso 0.5 1 calc R U P B 2
C38B C 0.3083(10) 0.7131(10) 0.3382(10) 0.042(4) Uani 0.5 1 d G . P B 2
H38B H 0.234756 0.732269 0.327172 0.050 Uiso 0.5 1 calc R U P B 2
C39B C 0.3524(14) 0.6352(10) 0.3195(9) 0.042(4) Uani 0.5 1 d G . P B 2
H39B H 0.315679 0.590164 0.292531 0.051 Uiso 0.5 1 calc R U P B 2
C40B C 0.4586(13) 0.6332(10) 0.3445(12) 0.051(6) Uani 0.5 1 d G . P B 2
H40B H 0.506721 0.588440 0.339364 0.061 Uiso 0.5 1 calc R U P B 2
C41B C 0.4801(11) 0.7099(12) 0.3786(12) 0.048(7) Uani 0.5 1 d G . P B 2
H41B H 0.545179 0.725455 0.400207 0.058 Uiso 0.5 1 calc R U P B 2
O4A O 0.2215(13) 0.6830(10) 0.2866(9) 0.045(4) Uani 0.5 1 d . . P B 1
C36A C 0.2687(17) 0.6658(12) 0.3369(11) 0.034(4) Uani 0.5 1 d . . P B 1
C13A C 0.498(3) 0.309(4) 0.3124(17) 0.052(10) Uani 0.34(5) 1 d D . P A 2
H13D H 0.465155 0.253959 0.314502 0.077 Uiso 0.34(5) 1 calc R U P A 2
H13E H 0.533518 0.315955 0.266366 0.077 Uiso 0.34(5) 1 calc R U P A 2
H13F H 0.442932 0.351399 0.317725 0.077 Uiso 0.34(5) 1 calc R U P A 2
C11A C 0.578(3) 0.317(3) 0.3724(15) 0.043(7) Uani 0.34(5) 1 d D . P A 2
C12A C 0.653(3) 0.242(3) 0.370(3) 0.045(9) Uani 0.34(5) 1 d D . P A 2
H12D H 0.712973 0.250673 0.402150 0.068 Uiso 0.34(5) 1 calc R U P A 2
H12E H 0.679670 0.234395 0.320911 0.068 Uiso 0.34(5) 1 calc R U P A 2
H12F H 0.614411 0.191908 0.384335 0.068 Uiso 0.34(5) 1 calc R U P A 2
C14A C 0.644(3) 0.397(3) 0.366(2) 0.046(8) Uani 0.34(5) 1 d D . P A 2
H14D H 0.597417 0.445241 0.370224 0.069 Uiso 0.34(5) 1 calc R U P A 2
H14E H 0.679865 0.398094 0.319644 0.069 Uiso 0.34(5) 1 calc R U P A 2
H14F H 0.697036 0.398428 0.404301 0.069 Uiso 0.34(5) 1 calc R U P A 2

loop_
_atom_site_aniso_label
_atom_site_aniso_U_11
_atom_site_aniso_U_22
_atom_site_aniso_U_33
_atom_site_aniso_U_23
_atom_site_aniso_U_13
_atom_site_aniso_U_12
Bi1 0.01728(9) 0.02524(10) 0.02542(9) 0.00249(9) 0.0014(2) 0.00093(17)
Fe1 0.0191(5) 0.0270(6) 0.0693(10) 0.0106(7) 0.0034(7) -0.0010(4)
O3 0.043(4) 0.032(4) 0.056(5) -0.007(3) -0.002(4) -0.002(3)
C4 0.031(4) 0.031(4) 0.034(4) 0.005(4) 0.007(4) 0.013(3)
C3 0.045(6) 0.049(6) 0.038(5) 0.003(4) 0.009(5) 0.029(5)
C1 0.034(5) 0.050(6) 0.030(4) 0.011(4) 0.009(4) 0.020(4)
O1 0.040(4) 0.062(5) 0.043(4) 0.026(4) 0.017(3) 0.026(4)
C2 0.044(6) 0.064(7) 0.034(4) 0.015(4) 0.015(4) 0.031(5)
C35 0.032(4) 0.025(3) 0.048(4) 0.001(3) -0.006(5) -0.005(5)
C20 0.030(4) 0.026(4) 0.022(3) -0.006(3) -0.008(3) 0.007(3)
N1 0.023(3) 0.024(3) 0.032(4) -0.003(3) -0.002(3) 0.001(3)
C5 0.029(4) 0.028(4) 0.030(5) 0.001(3) 0.003(3) 0.002(3)
N2 0.021(3) 0.021(3) 0.027(3) 0.000(3) -0.002(3) 0.003(2)
C24 0.015(4) 0.052(6) 0.034(4) -0.009(4) 0.002(3) 0.005(3)
C26 0.023(4) 0.033(5) 0.022(4) -0.006(3) 0.000(3) 0.002(3)
C8 0.044(6) 0.034(5) 0.048(6) 0.002(4) -0.004(5) 0.008(4)
C6 0.024(4) 0.025(4) 0.030(4) 0.005(3) 0.000(3) 0.004(3)
O2 0.020(3) 0.036(3) 0.025(3) -0.002(2) 0.002(2) 0.001(2)
C28 0.025(4) 0.082(7) 0.041(5) -0.018(5) -0.006(6) 0.022(7)
C29 0.045(6) 0.045(5) 0.037(5) -0.006(4) 0.001(5) 0.017(4)
C13 0.077(13) 0.065(15) 0.046(9) 0.004(9) 0.008(8) 0.038(10)
C11 0.059(11) 0.063(10) 0.035(5) 0.017(6) 0.021(5) 0.035(8)
C22 0.024(3) 0.048(5) 0.024(4) -0.005(4) 0.003(3) 0.000(3)
C18 0.052(4) 0.036(3) 0.038(3) -0.020(3) -0.015(3) 0.029(3)
C16 0.035(5) 0.030(4) 0.036(4) -0.006(4) -0.013(4) 0.013(4)
C12 0.076(16) 0.078(14) 0.045(12) 0.019(12) 0.021(12) 0.052(13)
C23 0.028(4) 0.061(7) 0.034(5) -0.003(4) 0.008(3) -0.001(4)
C25 0.019(3) 0.038(4) 0.024(3) -0.007(4) 0.000(3) 0.005(3)
C17 0.053(4) 0.039(4) 0.039(3) -0.017(3) -0.018(3) 0.025(4)
C31 0.030(7) 0.124(12) 0.063(8) 0.028(7) 0.027(5) -0.001(6)
C7 0.038(5) 0.028(4) 0.036(5) 0.004(3) 0.000(4) 0.008(4)
C27 0.030(4) 0.049(5) 0.029(4) -0.009(4) -0.006(4) 0.010(4)
C10 0.057(7) 0.033(5) 0.037(5) 0.002(4) -0.006(5) 0.012(4)
C19 0.051(4) 0.038(4) 0.037(3) -0.017(3) -0.015(3) 0.028(3)
C21 0.019(3) 0.027(4) 0.023(3) -0.002(3) -0.001(3) 0.001(3)
C9 0.058(7) 0.031(5) 0.035(5) 0.007(4) 0.000(5) 0.013(5)
C30 0.029(5) 0.056(6) 0.028(4) -0.011(4) -0.007(4) 0.014(4)
C32 0.052(9) 0.22(3) 0.063(10) 0.054(13) 0.029(7) 0.009(12)
C34 0.080(13) 0.161(17) 0.093(14) 0.009(12) 0.068(12) 0.038(12)
C33 0.024(6) 0.128(13) 0.092(12) 0.034(10) 0.006(7) 0.000(6)
C15 0.029(4) 0.023(4) 0.031(4) -0.003(3) -0.008(3) 0.002(3)
C14 0.077(14) 0.070(13) 0.060(15) 0.019(11) 0.042(11) 0.030(10)
C37A 0.034(10) 0.044(10) 0.084(16) -0.002(9) -0.016(10) -0.011(8)
C38A 0.034(10) 0.049(11) 0.060(11) -0.005(9) -0.012(10) 0.000(9)
C39A 0.021(8) 0.030(9) 0.082(14) -0.005(9) -0.009(11) 0.009(7)
C40A 0.020(9) 0.092(17) 0.060(12) -0.008(11) -0.008(9) -0.004(10)
C41A 0.018(13) 0.077(17) 0.077(16) 0.030(13) 0.006(13) -0.006(13)
O1B 0.065(12) 0.048(10) 0.094(15) 0.027(9) -0.053(11) -0.016(9)
C36B 0.049(12) 0.033(11) 0.075(13) 0.016(11) -0.036(11) -0.015(9)
C37B 0.032(9) 0.030(9) 0.082(16) 0.015(9) -0.003(9) -0.007(7)
C38B 0.027(9) 0.054(11) 0.044(10) 0.023(9) -0.003(8) -0.006(7)
C39B 0.040(10) 0.053(10) 0.035(9) 0.007(7) 0.001(8) -0.014(8)
C40B 0.037(11) 0.054(12) 0.061(14) 0.013(11) 0.008(10) 0.006(9)
C41B 0.024(12) 0.053(15) 0.067(18) 0.023(11) -0.008(12) -0.007(10)
O4A 0.045(9) 0.046(8) 0.043(8) 0.017(7) -0.002(6) -0.003(6)
C36A 0.036(11) 0.030(8) 0.035(7) 0.007(6) 0.005(6) 0.004(7)
C13A 0.046(15) 0.07(3) 0.036(9) -0.002(15) 0.005(11) 0.021(15)
C11A 0.039(11) 0.059(15) 0.031(7) 0.007(8) 0.010(6) 0.019(9)
C12A 0.044(16) 0.060(17) 0.032(17) 0.016(14) 0.019(13) 0.022(13)
C14A 0.050(15) 0.062(16) 0.027(16) 0.002(12) 0.013(12) 0.014(12)

loop_
_atom_type_symbol
_atom_type_description
_atom_type_scat_dispersion_real
_atom_type_scat_dispersion_imag
_atom_type_scat_source
C C 0.0013 0.0009 'International Tables Vol C Tables 4.2.6.8 and 6.1.1.4'
H H 0.0000 0.0000 'International Tables Vol C Tables 4.2.6.8 and 6.1.1.4'
Bi Bi -1.2306 7.2877 'International Tables Vol C Tables 4.2.6.8 and 6.1.1.4'
Fe Fe 0.2928 0.5488 'International Tables Vol C Tables 4.2.6.8 and 6.1.1.4'
N N 0.0030 0.0020 'International Tables Vol C Tables 4.2.6.8 and 6.1.1.4'
O O 0.0058 0.0036 'International Tables Vol C Tables 4.2.6.8 and 6.1.1.4'

loop_
_geom_angle_atom_site_label_1
_geom_angle_atom_site_label_2
_geom_angle_atom_site_label_3
_geom_angle
_geom_angle_site_symmetry_1
_geom_angle_site_symmetry_3
_geom_angle_publ_flag
O1 Bi1 Fe1 92.4(2) . . ?
N1 Bi1 Fe1 99.32(19) . . ?
N1 Bi1 O1 67.2(3) . . ?
N1 Bi1 O2 136.0(2) . . ?
N2 Bi1 Fe1 98.85(19) . . ?
N2 Bi1 O1 136.1(3) . . ?
N2 Bi1 N1 69.1(3) . . ?
N2 Bi1 O2 67.0(2) . . ?
O2 Bi1 Fe1 85.07(16) . . ?
O2 Bi1 O1 156.8(3) . . ?
C35 Fe1 Bi1 88.3(3) . . ?
C35 Fe1 C37A 96.5(6) . . ?
C35 Fe1 C38A 101.7(6) . . ?
C35 Fe1 C39A 137.6(8) . . ?
C35 Fe1 C40A 164.2(7) . . ?
C35 Fe1 C41A 125.9(7) . . ?
C35 Fe1 C36B 94.3(11) . . ?
C35 Fe1 C37B 93.5(6) . . ?
C35 Fe1 C38B 93.6(6) . . ?
C35 Fe1 C39B 129.3(7) . . ?
C35 Fe1 C40B 162.5(5) . . ?
C35 Fe1 C41B 126.6(7) . . ?
C35 Fe1 C36A 92.7(7) . . ?
C37A Fe1 Bi1 152.8(5) . . ?
C37A Fe1 C39A 68.8(3) . . ?
C37A Fe1 C40A 67.8(4) . . ?
C37A Fe1 C41A 40.4(3) . . ?
C38A Fe1 Bi1 111.5(5) . . ?
C38A Fe1 C37A 41.3(3) . . ?
C38A Fe1 C39A 41.2(3) . . ?
C38A Fe1 C40A 68.3(3) . . ?
C38A Fe1 C41A 68.4(4) . . ?
C39A Fe1 Bi1 89.7(5) . . ?
C39A Fe1 C40A 40.2(3) . . ?
C39A Fe1 C41A 67.7(4) . . ?
C40A Fe1 Bi1 106.6(6) . . ?
C41A Fe1 Bi1 145.6(7) . . ?
C41A Fe1 C40A 39.8(3) . . ?
C36B Fe1 Bi1 89.4(7) . . ?
C36B Fe1 C37B 116.7(9) . . ?
C36B Fe1 C38B 157.5(9) . . ?
C36B Fe1 C39B 136.2(12) . . ?
C36B Fe1 C40B 97.2(12) . . ?
C36B Fe1 C41B 88.7(10) . . ?
C37B Fe1 Bi1 153.5(5) . . ?
C37B Fe1 C41B 40.6(3) . . ?
C38B Fe1 Bi1 111.8(5) . . ?
C38B Fe1 C37B 41.7(3) . . ?
C38B Fe1 C40B 71.1(4) . . ?
C38B Fe1 C41B 69.8(4) . . ?
C39B Fe1 Bi1 87.7(4) . . ?
C39B Fe1 C37B 70.8(4) . . ?
C39B Fe1 C38B 42.9(3) . . ?
C39B Fe1 C40B 42.3(3) . . ?
C39B Fe1 C41B 70.2(5) . . ?
C40B Fe1 Bi1 105.0(5) . . ?
C40B Fe1 C37B 69.5(4) . . ?
C40B Fe1 C41B 40.9(4) . . ?
C41B Fe1 Bi1 145.1(6) . . ?
C36A Fe1 Bi1 84.6(6) . . ?
C36A Fe1 C37A 121.7(9) . . ?
C36A Fe1 C38A 158.5(8) . . ?
C36A Fe1 C39A 129.3(9) . . ?
C36A Fe1 C40A 94.0(8) . . ?
C36A Fe1 C41A 90.2(8) . . ?
C3 C4 C7 119.0(8) . . ?
C5 C4 C3 116.8(9) . . ?
C5 C4 C7 124.2(10) . . ?
C4 C3 H3 117.3 . . ?
C2 C3 C4 125.4(9) . . ?
C2 C3 H3 117.3 . . ?
O1 C1 C2 123.2(10) . . ?
O1 C1 C6 119.0(9) . . ?
C6 C1 C2 117.8(9) . . ?
C1 O1 Bi1 114.8(6) . . ?
C3 C2 C1 117.4(10) . . ?
C3 C2 C11 120.6(11) . . ?
C3 C2 C11A 126.3(15) . . ?
C1 C2 C11 121.3(11) . . ?
C1 C2 C11A 114.1(16) . . ?
O3 C35 Fe1 176.1(9) . . ?
N2 C20 C19 125.4(8) . . ?
N2 C20 C15 115.8(7) . . ?
C19 C20 C15 118.7(8) . . ?
C6 N1 Bi1 118.2(6) . . ?
C15 N1 Bi1 115.9(6) . . ?
C15 N1 C6 125.7(8) . . ?
C4 C5 H5 118.9 . . ?
C4 C5 C6 122.1(9) . . ?
C6 C5 H5 118.9 . . ?
C20 N2 Bi1 117.1(5) . . ?
C20 N2 C21 126.1(8) . . ?
C21 N2 Bi1 116.6(6) . . ?
C23 C24 H24 117.4 . . ?
C25 C24 H24 117.4 . . ?
C25 C24 C23 125.1(9) . . ?
O2 C26 C25 123.9(9) . . ?
O2 C26 C21 116.9(8) . . ?
C25 C26 C21 119.2(9) . . ?
H8A C8 H8B 109.5 . . ?
H8A C8 H8C 109.5 . . ?
H8B C8 H8C 109.5 . . ?
C7 C8 H8A 109.5 . . ?
C7 C8 H8B 109.5 . . ?
C7 C8 H8C 109.5 . . ?
N1 C6 C1 115.1(8) . . ?
N1 C6 C5 124.2(8) . . ?
C5 C6 C1 120.1(8) . . ?
C26 O2 Bi1 114.0(6) . . ?
H28A C28 H28B 109.5 . . ?
H28A C28 H28C 109.5 . . ?
H28B C28 H28C 109.5 . . ?
C27 C28 H28A 109.5 . . ?
C27 C28 H28B 109.5 . . ?
C27 C28 H28C 109.5 . . ?
H29A C29 H29B 109.5 . . ?
H29A C29 H29C 109.5 . . ?
H29B C29 H29C 109.5 . . ?
C27 C29 H29A 109.5 . . ?
C27 C29 H29B 109.5 . . ?
C27 C29 H29C 109.5 . . ?
H13A C13 H13B 109.5 . . ?
H13A C13 H13C 109.5 . . ?
H13B C13 H13C 109.5 . . ?
C11 C13 H13A 109.5 . . ?
C11 C13 H13B 109.5 . . ?
C11 C13 H13C 109.5 . . ?
C13 C11 C2 112.7(18) . . ?
C13 C11 C12 108(2) . . ?
C13 C11 C14 110.9(18) . . ?
C12 C11 C2 111.2(15) . . ?
C12 C11 C14 108.5(18) . . ?
C14 C11 C2 105.9(19) . . ?
C23 C22 H22 119.9 . . ?
C23 C22 C21 120.2(10) . . ?
C21 C22 H22 119.9 . . ?
C17 C18 H18 119.7 . . ?
C19 C18 H18 119.7 . . ?
C19 C18 C17 120.6(10) . . ?
C17 C16 H16 119.6 . . ?
C17 C16 C15 120.9(9) . . ?
C15 C16 H16 119.6 . . ?
C11 C12 H12A 109.5 . . ?
C11 C12 H12B 109.5 . . ?
C11 C12 H12C 109.5 . . ?
H12A C12 H12B 109.5 . . ?
H12A C12 H12C 109.5 . . ?
H12B C12 H12C 109.5 . . ?
C24 C23 C31 120.4(11) . . ?
C22 C23 C24 118.1(9) . . ?
C22 C23 C31 121.4(11) . . ?
C24 C25 C26 117.1(9) . . ?
C24 C25 C27 123.2(8) . . ?
C26 C25 C27 119.7(8) . . ?
C18 C17 H17 119.8 . . ?
C16 C17 C18 120.3(10) . . ?
C16 C17 H17 119.8 . . ?
C23 C31 C32 111.7(11) . . ?
C23 C31 C34 108.9(14) . . ?
C23 C31 C33 110.9(13) . . ?
C32 C31 C34 108.8(17) . . ?
C32 C31 C33 106.4(17) . . ?
C34 C31 C33 110.0(14) . . ?
C8 C7 C4 107.7(9) . . ?
C8 C7 C10 110.4(9) . . ?
C10 C7 C4 109.1(9) . . ?
C9 C7 C4 111.2(8) . . ?
C9 C7 C8 110.5(10) . . ?
C9 C7 C10 107.9(10) . . ?
C28 C27 C30 106.8(8) . . ?
C29 C27 C28 108.9(10) . . ?
C29 C27 C25 108.2(8) . . ?
C29 C27 C30 110.8(10) . . ?
C25 C27 C28 111.3(9) . . ?
C25 C27 C30 110.9(8) . . ?
C7 C10 H10A 109.5 . . ?
C7 C10 H10B 109.5 . . ?
C7 C10 H10C 109.5 . . ?
H10A C10 H10B 109.5 . . ?
H10A C10 H10C 109.5 . . ?
H10B C10 H10C 109.5 . . ?
C20 C19 H19 119.2 . . ?
C18 C19 C20 121.5(9) . . ?
C18 C19 H19 119.2 . . ?
N2 C21 C26 115.8(8) . . ?
N2 C21 C22 123.7(8) . . ?
C22 C21 C26 120.0(8) . . ?
C7 C9 H9A 109.5 . . ?
C7 C9 H9B 109.5 . . ?
C7 C9 H9C 109.5 . . ?
H9A C9 H9B 109.5 . . ?
H9A C9 H9C 109.5 . . ?
H9B C9 H9C 109.5 . . ?
C27 C30 H30A 109.5 . . ?
C27 C30 H30B 109.5 . . ?
C27 C30 H30C 109.5 . . ?
H30A C30 H30B 109.5 . . ?
H30A C30 H30C 109.5 . . ?
H30B C30 H30C 109.5 . . ?
C31 C32 H32A 109.5 . . ?
C31 C32 H32B 109.5 . . ?
C31 C32 H32C 109.5 . . ?
H32A C32 H32B 109.5 . . ?
H32A C32 H32C 109.5 . . ?
H32B C32 H32C 109.5 . . ?
C31 C34 H34A 109.5 . . ?
C31 C34 H34B 109.5 . . ?
C31 C34 H34C 109.5 . . ?
H34A C34 H34B 109.5 . . ?
H34A C34 H34C 109.5 . . ?
H34B C34 H34C 109.5 . . ?
C31 C33 H33A 109.5 . . ?
C31 C33 H33B 109.5 . . ?
C31 C33 H33C 109.5 . . ?
H33A C33 H33B 109.5 . . ?
H33A C33 H33C 109.5 . . ?
H33B C33 H33C 109.5 . . ?
N1 C15 C20 117.4(8) . . ?
N1 C15 C16 124.5(8) . . ?
C16 C15 C20 118.0(8) . . ?
C11 C14 H14A 109.5 . . ?
C11 C14 H14B 109.5 . . ?
C11 C14 H14C 109.5 . . ?
H14A C14 H14B 109.5 . . ?
H14A C14 H14C 109.5 . . ?
H14B C14 H14C 109.5 . . ?
Fe1 C37A H37A 125.4 . . ?
C38A C37A Fe1 68.3(7) . . ?
C38A C37A H37A 126.0 . . ?
C38A C37A C41A 108.0 . . ?
C41A C37A Fe1 71.9(8) . . ?
C41A C37A H37A 126.0 . . ?
Fe1 C38A H38A 126.0 . . ?
C37A C38A Fe1 70.4(7) . . ?
C37A C38A H38A 126.0 . . ?
C37A C38A C39A 108.0 . . ?
C39A C38A Fe1 70.9(7) . . ?
C39A C38A H38A 126.0 . . ?
Fe1 C39A H39A 125.8 . . ?
C38A C39A Fe1 68.0(7) . . ?
C38A C39A H39A 126.0 . . ?
C40A C39A Fe1 71.8(7) . . ?
C40A C39A C38A 108.0 . . ?
C40A C39A H39A 126.0 . . ?
Fe1 C40A H40A 127.7 . . ?
C39A C40A Fe1 67.9(7) . . ?
C39A C40A H40A 126.0 . . ?
C39A C40A C41A 108.0 . . ?
C41A C40A Fe1 69.9(6) . . ?
C41A C40A H40A 126.0 . . ?
Fe1 C41A H41A 127.5 . . ?
C37A C41A Fe1 67.7(7) . . ?
C37A C41A C40A 108.0 . . ?
C37A C41A H41A 126.0 . . ?
C40A C41A Fe1 70.3(6) . . ?
C40A C41A H41A 126.0 . . ?
O1B C36B Fe1 178(3) . . ?
Fe1 C37B H37B 128.6 . . ?
C38B C37B Fe1 66.2(6) . . ?
C38B C37B H37B 126.0 . . ?
C38B C37B C41B 108.0 . . ?
C41B C37B Fe1 70.8(7) . . ?
C41B C37B H37B 126.0 . . ?
Fe1 C38B H38B 126.0 . . ?
C37B C38B Fe1 72.1(7) . . ?
C37B C38B H38B 126.0 . . ?
C39B C38B Fe1 67.8(7) . . ?
C39B C38B C37B 108.0 . . ?
C39B C38B H38B 126.0 . . ?
Fe1 C39B H39B 126.0 . . ?
C38B C39B Fe1 69.3(7) . . ?
C38B C39B H39B 126.0 . . ?
C40B C39B Fe1 71.4(7) . . ?
C40B C39B C38B 108.0 . . ?
C40B C39B H39B 126.0 . . ?
Fe1 C40B H40B 127.4 . . ?
C39B C40B Fe1 66.3(6) . . ?
C39B C40B H40B 126.0 . . ?
C39B C40B C41B 108.0 . . ?
C41B C40B Fe1 71.8(6) . . ?
C41B C40B H40B 126.0 . . ?
Fe1 C41B H41B 129.7 . . ?
C37B C41B Fe1 68.6(7) . . ?
C37B C41B C40B 108.0 . . ?
C37B C41B H41B 126.0 . . ?
C40B C41B Fe1 67.3(6) . . ?
C40B C41B H41B 126.0 . . ?
O4A C36A Fe1 173.7(19) . . ?
H13D C13A H13E 109.5 . . ?
H13D C13A H13F 109.5 . . ?
H13E C13A H13F 109.5 . . ?
C11A C13A H13D 109.5 . . ?
C11A C13A H13E 109.5 . . ?
C11A C13A H13F 109.5 . . ?
C13A C11A C2 105(2) . . ?
C13A C11A C12A 108(3) . . ?
C13A C11A C14A 112(3) . . ?
C12A C11A C2 107(2) . . ?
C14A C11A C2 114(3) . . ?
C14A C11A C12A 109(3) . . ?
C11A C12A H12D 109.5 . . ?
C11A C12A H12E 109.5 . . ?
C11A C12A H12F 109.5 . . ?
H12D C12A H12E 109.5 . . ?
H12D C12A H12F 109.5 . . ?
H12E C12A H12F 109.5 . . ?
C11A C14A H14D 109.5 . . ?
C11A C14A H14E 109.5 . . ?
C11A C14A H14F 109.5 . . ?
H14D C14A H14E 109.5 . . ?
H14D C14A H14F 109.5 . . ?
H14E C14A H14F 109.5 . . ?

loop_
_geom_bond_atom_site_label_1
_geom_bond_atom_site_label_2
_geom_bond_distance
_geom_bond_site_symmetry_2
_geom_bond_publ_flag
Bi1 Fe1 2.6052(13) . ?
Bi1 O1 2.452(7) . ?
Bi1 N1 2.336(8) . ?
Bi1 N2 2.321(7) . ?
Bi1 O2 2.442(6) . ?
Fe1 C35 1.774(14) . ?
Fe1 C37A 2.029(17) . ?
Fe1 C38A 2.000(17) . ?
Fe1 C39A 2.039(15) . ?
Fe1 C40A 2.090(18) . ?
Fe1 C41A 2.084(19) . ?
Fe1 C36B 1.91(2) . ?
Fe1 C37B 2.031(16) . ?
Fe1 C38B 1.952(16) . ?
Fe1 C39B 1.931(16) . ?
Fe1 C40B 1.999(19) . ?
Fe1 C41B 2.059(19) . ?
Fe1 C36A 1.92(2) . ?
O3 C35 1.125(15) . ?
C4 C3 1.418(16) . ?
C4 C5 1.365(11) . ?
C4 C7 1.531(14) . ?
C3 H3 0.9500 . ?
C3 C2 1.366(16) . ?
C1 O1 1.289(12) . ?
C1 C2 1.449(14) . ?
C1 C6 1.442(14) . ?
C2 C11 1.564(19) . ?
C2 C11A 1.56(3) . ?
C20 N2 1.353(11) . ?
C20 C19 1.419(13) . ?
C20 C15 1.436(12) . ?
N1 C6 1.372(11) . ?
N1 C15 1.337(12) . ?
C5 H5 0.9500 . ?
C5 C6 1.404(13) . ?
N2 C21 1.371(11) . ?
C24 H24 0.9500 . ?
C24 C23 1.415(15) . ?
C24 C25 1.370(13) . ?
C26 O2 1.307(11) . ?
C26 C25 1.430(12) . ?
C26 C21 1.442(12) . ?
C8 H8A 0.9800 . ?
C8 H8B 0.9800 . ?
C8 H8C 0.9800 . ?
C8 C7 1.530(16) . ?
C28 H28A 0.9800 . ?
C28 H28B 0.9800 . ?
C28 H28C 0.9800 . ?
C28 C27 1.542(17) . ?
C29 H29A 0.9800 . ?
C29 H29B 0.9800 . ?
C29 H29C 0.9800 . ?
C29 C27 1.518(17) . ?
C13 H13A 0.9800 . ?
C13 H13B 0.9800 . ?
C13 H13C 0.9800 . ?
C13 C11 1.51(3) . ?
C11 C12 1.55(2) . ?
C11 C14 1.55(3) . ?
C22 H22 0.9500 . ?
C22 C23 1.376(14) . ?
C22 C21 1.424(12) . ?
C18 H18 0.9500 . ?
C18 C17 1.406(14) . ?
C18 C19 1.354(14) . ?
C16 H16 0.9500 . ?
C16 C17 1.372(14) . ?
C16 C15 1.430(12) . ?
C12 H12A 0.9800 . ?
C12 H12B 0.9800 . ?
C12 H12C 0.9800 . ?
C23 C31 1.522(15) . ?
C25 C27 1.537(15) . ?
C17 H17 0.9500 . ?
C31 C32 1.54(2) . ?
C31 C34 1.56(3) . ?
C31 C33 1.58(3) . ?
C7 C10 1.530(15) . ?
C7 C9 1.524(16) . ?
C27 C30 1.551(14) . ?
C10 H10A 0.9800 . ?
C10 H10B 0.9800 . ?
C10 H10C 0.9800 . ?
C19 H19 0.9500 . ?
C9 H9A 0.9800 . ?
C9 H9B 0.9800 . ?
C9 H9C 0.9800 . ?
C30 H30A 0.9800 . ?
C30 H30B 0.9800 . ?
C30 H30C 0.9800 . ?
C32 H32A 0.9800 . ?
C32 H32B 0.9800 . ?
C32 H32C 0.9800 . ?
C34 H34A 0.9800 . ?
C34 H34B 0.9800 . ?
C34 H34C 0.9800 . ?
C33 H33A 0.9800 . ?
C33 H33B 0.9800 . ?
C33 H33C 0.9800 . ?
C14 H14A 0.9800 . ?
C14 H14B 0.9800 . ?
C14 H14C 0.9800 . ?
C37A H37A 0.9500 . ?
C37A C38A 1.4200 . ?
C37A C41A 1.4200 . ?
C38A H38A 1.0000 . ?
C38A C39A 1.4200 . ?
C39A H39A 0.9500 . ?
C39A C40A 1.4200 . ?
C40A H40A 0.9500 . ?
C40A C41A 1.4200 . ?
C41A H41A 0.9500 . ?
O1B C36B 1.14(3) . ?
C37B H37B 0.9500 . ?
C37B C38B 1.4200 . ?
C37B C41B 1.4200 . ?
C38B H38B 1.0000 . ?
C38B C39B 1.4200 . ?
C39B H39B 1.0000 . ?
C39B C40B 1.4200 . ?
C40B H40B 0.9500 . ?
C40B C41B 1.4200 . ?
C41B H41B 0.9500 . ?
O4A C36A 1.15(2) . ?
C13A H13D 0.9800 . ?
C13A H13E 0.9800 . ?
C13A H13F 0.9800 . ?
C13A C11A 1.52(4) . ?
C11A C12A 1.55(3) . ?
C11A C14A 1.54(4) . ?
C12A H12D 0.9800 . ?
C12A H12E 0.9800 . ?
C12A H12F 0.9800 . ?
C14A H14D 0.9800 . ?
C14A H14E 0.9800 . ?
C14A H14F 0.9800 . ?

loop_
_geom_torsion_atom_site_label_1
_geom_torsion_atom_site_label_2
_geom_torsion_atom_site_label_3
_geom_torsion_atom_site_label_4
_geom_torsion
_geom_torsion_site_symmetry_1
_geom_torsion_site_symmetry_2
_geom_torsion_site_symmetry_3
_geom_torsion_site_symmetry_4
_geom_torsion_publ_flag
Bi1 N1 C6 C1 17.0(11) . . . . ?
Bi1 N1 C6 C5 -154.2(8) . . . . ?
Bi1 N1 C15 C20 18.9(11) . . . . ?
Bi1 N1 C15 C16 -158.3(8) . . . . ?
Bi1 N2 C21 C26 -23.3(10) . . . . ?
Bi1 N2 C21 C22 148.3(7) . . . . ?
Fe1 C37A C38A C39A 61.3(7) . . . . ?
Fe1 C37A C41A C40A -59.0(6) . . . . ?
Fe1 C38A C39A C40A 61.0(7) . . . . ?
Fe1 C39A C40A C41A 58.5(6) . . . . ?
Fe1 C40A C41A C37A 57.4(7) . . . . ?
Fe1 C37B C38B C39B -58.5(7) . . . . ?
Fe1 C37B C41B C40B 55.7(6) . . . . ?
Fe1 C38B C39B C40B -61.2(7) . . . . ?
Fe1 C39B C40B C41B -59.9(6) . . . . ?
Fe1 C40B C41B C37B -56.5(6) . . . . ?
C4 C3 C2 C1 3(2) . . . . ?
C4 C3 C2 C11 -167.9(19) . . . . ?
C4 C3 C2 C11A 165(3) . . . . ?
C4 C5 C6 C1 6.2(15) . . . . ?
C4 C5 C6 N1 176.9(9) . . . . ?
C3 C4 C5 C6 -0.9(16) . . . . ?
C3 C4 C7 C8 66.9(14) . . . . ?
C3 C4 C7 C10 -53.0(14) . . . . ?
C3 C4 C7 C9 -172.0(11) . . . . ?
C3 C2 C11 C13 112.0(19) . . . . ?
C3 C2 C11 C12 -9(3) . . . . ?
C3 C2 C11 C14 -126.6(18) . . . . ?
C3 C2 C11A C13A 130(3) . . . . ?
C3 C2 C11A C12A 15(4) . . . . ?
C3 C2 C11A C14A -106(3) . . . . ?
C1 C2 C11 C13 -58(3) . . . . ?
C1 C2 C11 C12 -179.1(19) . . . . ?
C1 C2 C11 C14 63(2) . . . . ?
C1 C2 C11A C13A -67(3) . . . . ?
C1 C2 C11A C12A 178(2) . . . . ?
C1 C2 C11A C14A 57(3) . . . . ?
O1 C1 C2 C3 -178.8(13) . . . . ?
O1 C1 C2 C11 -8(3) . . . . ?
O1 C1 C2 C11A 17(3) . . . . ?
O1 C1 C6 N1 2.9(16) . . . . ?
O1 C1 C6 C5 174.5(11) . . . . ?
C2 C1 O1 Bi1 161.6(10) . . . . ?
C2 C1 C6 N1 -178.5(10) . . . . ?
C2 C1 C6 C5 -6.9(17) . . . . ?
C20 N2 C21 C26 162.6(9) . . . . ?
C20 N2 C21 C22 -25.8(14) . . . . ?
C5 C4 C3 C2 -4(2) . . . . ?
C5 C4 C7 C8 -114.5(11) . . . . ?
C5 C4 C7 C10 125.6(11) . . . . ?
C5 C4 C7 C9 6.7(15) . . . . ?
N2 C20 C19 C18 -174.4(12) . . . . ?
N2 C20 C15 N1 -3.2(13) . . . . ?
N2 C20 C15 C16 174.2(9) . . . . ?
C24 C23 C31 C32 176.3(17) . . . . ?
C24 C23 C31 C34 -63.4(19) . . . . ?
C24 C23 C31 C33 57.8(18) . . . . ?
C24 C25 C27 C28 -7.1(14) . . . . ?
C24 C25 C27 C29 112.5(11) . . . . ?
C24 C25 C27 C30 -125.8(10) . . . . ?
C26 C25 C27 C28 175.2(9) . . . . ?
C26 C25 C27 C29 -65.2(11) . . . . ?
C26 C25 C27 C30 56.5(12) . . . . ?
C6 C1 O1 Bi1 -19.9(15) . . . . ?
C6 C1 C2 C3 2.7(19) . . . . ?
C6 C1 C2 C11 173.1(18) . . . . ?
C6 C1 C2 C11A -162(2) . . . . ?
C6 N1 C15 C20 -155.7(9) . . . . ?
C6 N1 C15 C16 27.1(16) . . . . ?
O2 C26 C25 C24 175.2(9) . . . . ?
O2 C26 C25 C27 -6.9(15) . . . . ?
O2 C26 C21 N2 -1.8(13) . . . . ?
O2 C26 C21 C22 -173.7(8) . . . . ?
C22 C23 C31 C32 -2(2) . . . . ?
C22 C23 C31 C34 118.7(16) . . . . ?
C22 C23 C31 C33 -120.1(14) . . . . ?
C23 C24 C25 C26 -0.3(16) . . . . ?
C23 C24 C25 C27 -178.0(10) . . . . ?
C23 C22 C21 N2 -173.9(10) . . . . ?
C23 C22 C21 C26 -2.7(14) . . . . ?
C25 C24 C23 C22 3.3(18) . . . . ?
C25 C24 C23 C31 -174.6(13) . . . . ?
C25 C26 O2 Bi1 -155.2(8) . . . . ?
C25 C26 C21 N2 177.6(8) . . . . ?
C25 C26 C21 C22 5.7(14) . . . . ?
C17 C18 C19 C20 1(2) . . . . ?
C17 C16 C15 C20 0.7(16) . . . . ?
C17 C16 C15 N1 177.9(11) . . . . ?
C7 C4 C3 C2 175.1(13) . . . . ?
C7 C4 C5 C6 -179.6(10) . . . . ?
C19 C20 N2 Bi1 160.8(9) . . . . ?
C19 C20 N2 C21 -25.2(16) . . . . ?
C19 C20 C15 N1 -178.6(10) . . . . ?
C19 C20 C15 C16 -1.3(15) . . . . ?
C19 C18 C17 C16 -1(2) . . . . ?
C21 C26 O2 Bi1 24.3(10) . . . . ?
C21 C26 C25 C24 -4.2(14) . . . . ?
C21 C26 C25 C27 173.6(8) . . . . ?
C21 C22 C23 C24 -1.7(16) . . . . ?
C21 C22 C23 C31 176.2(12) . . . . ?
C15 C20 N2 Bi1 -14.3(11) . . . . ?
C15 C20 N2 C21 159.8(9) . . . . ?
C15 C20 C19 C18 0.6(18) . . . . ?
C15 N1 C6 C1 -168.6(10) . . . . ?
C15 N1 C6 C5 20.3(15) . . . . ?
C15 C16 C17 C18 0.5(19) . . . . ?
C37A C38A C39A Fe1 -61.0(7) . . . . ?
C37A C38A C39A C40A 0.0 . . . . ?
C38A C37A C41A Fe1 59.0(6) . . . . ?
C38A C37A C41A C40A 0.0 . . . . ?
C38A C39A C40A Fe1 -58.5(6) . . . . ?
C38A C39A C40A C41A 0.0 . . . . ?
C39A C40A C41A Fe1 -57.4(7) . . . . ?
C39A C40A C41A C37A 0.0 . . . . ?
C41A C37A C38A Fe1 -61.3(7) . . . . ?
C41A C37A C38A C39A 0.0 . . . . ?
C37B C38B C39B Fe1 61.2(7) . . . . ?
C37B C38B C39B C40B 0.0 . . . . ?
C38B C37B C41B Fe1 -55.7(6) . . . . ?
C38B C37B C41B C40B 0.0 . . . . ?
C38B C39B C40B Fe1 59.9(6) . . . . ?
C38B C39B C40B C41B 0.0 . . . . ?
C39B C40B C41B Fe1 56.5(6) . . . . ?
C39B C40B C41B C37B 0.0 . . . . ?
C41B C37B C38B Fe1 58.5(7) . . . . ?
C41B C37B C38B C39B 0.0 . . . . ?

loop_
_twin_individual_id
_twin_individual_mass_fraction_refined
1 0.5755(9)
2 0.4245(9)
